data_4125707
loop_
_publ_author_name
'Saha, Subhankar'
'Desiraju, Gautam R.'

_publ_section_title
;
 Crystal Engineering of Hand-Twisted Helical Crystals.
;
_journal_issue 5
_journal_name_full 'Journal of the American Chemical Society'
_journal_page_first 1975
_journal_page_last 1983
_journal_paper_doi 10.1021/jacs.6b11835
_journal_volume 139
_journal_year 2017
_chemical_formula_sum 'C14 H10 Br N O4'
_chemical_formula_weight 336.14
_chemical_name_systematic
;
 ?
;
_space_group_IT_number 19
_symmetry_cell_setting orthorhombic
_symmetry_space_group_name_Hall 'P 2ac 2ab'
_symmetry_space_group_name_H-M 'P 21 21 21'
_atom_sites_solution_hydrogens geom
_atom_sites_solution_primary direct
_atom_sites_solution_secondary difmap
_audit_creation_method SHELXL-97
_cell_angle_alpha 90.00
_cell_angle_beta 90.00
_cell_angle_gamma 90.00
_cell_formula_units_Z 4
_cell_length_a 3.843(3)
_cell_length_b 12.597(8)
_cell_length_c 27.201(18)
_cell_measurement_reflns_used 4780
_cell_measurement_temperature 150(2)
_cell_measurement_theta_max 33.7
_cell_measurement_theta_min 3.0
_cell_volume 1316.8(16)
_computing_cell_refinement
;
CrystalClear-SM Expert 2.0 rc14 (Rigaku, 2009)
;
_computing_data_collection
;
CrystalClear-SM Expert 2.0 rc14 (Rigaku, 2009)
;
_computing_data_reduction
;
CrystalClear-SM Expert 2.0 rc14 (Rigaku, 2009)
;
_computing_structure_refinement 'SHELXL-97 (Sheldrick, 2008)'
_computing_structure_solution 'SHELXL-97 (Sheldrick, 2008)'
_diffrn_ambient_temperature 150(2)
_diffrn_detector_area_resol_mean 13.6612
_diffrn_measured_fraction_theta_full 0.999
_diffrn_measured_fraction_theta_max 0.999
_diffrn_measurement_device
;
XtaLABmini: Fixed Chi 2 circle
;
_diffrn_measurement_device_type
;
Rigaku Mercury375R (2x2 bin mode)
;
_diffrn_measurement_method 'profile data from \w-scans'
_diffrn_radiation_monochromator graphite
_diffrn_radiation_source 'fine-focus sealed tube'
_diffrn_radiation_type MoK\a
_diffrn_radiation_wavelength 0.71073
_diffrn_reflns_av_R_equivalents 0.1292
_diffrn_reflns_av_sigmaI/netI 0.0705
_diffrn_reflns_limit_h_max 4
_diffrn_reflns_limit_h_min -4
_diffrn_reflns_limit_k_max 15
_diffrn_reflns_limit_k_min -15
_diffrn_reflns_limit_l_max 33
_diffrn_reflns_limit_l_min -33
_diffrn_reflns_number 12007
_diffrn_reflns_theta_full 26.00
_diffrn_reflns_theta_max 26.00
_diffrn_reflns_theta_min 1.50
_exptl_absorpt_coefficient_mu 3.134
_exptl_absorpt_correction_T_max 0.7243
_exptl_absorpt_correction_T_min 0.5456
_exptl_absorpt_correction_type multi-scan
_exptl_absorpt_process_details 'Jacobson, R. (1998) Private communication'
_exptl_crystal_colour Colourless
_exptl_crystal_density_diffrn 1.696
_exptl_crystal_density_method 'not measured'
_exptl_crystal_description Needle
_exptl_crystal_F_000 672
_exptl_crystal_size_max 0.22
_exptl_crystal_size_mid 0.11
_exptl_crystal_size_min 0.11
_refine_diff_density_max 0.631
_refine_diff_density_min -1.120
_refine_diff_density_rms 0.198
_refine_ls_abs_structure_details 'Flack H D (1983), Acta Cryst. A39, 876-881'
_refine_ls_abs_structure_Flack 0.031(16)
_refine_ls_extinction_method none
_refine_ls_goodness_of_fit_ref 1.198
_refine_ls_hydrogen_treatment mixed
_refine_ls_matrix_type full
_refine_ls_number_parameters 182
_refine_ls_number_reflns 2591
_refine_ls_number_restraints 0
_refine_ls_restrained_S_all 1.198
_refine_ls_R_factor_all 0.0446
_refine_ls_R_factor_gt 0.0412
_refine_ls_shift/su_max 0.001
_refine_ls_shift/su_mean 0.000
_refine_ls_structure_factor_coef Fsqd
_refine_ls_weighting_details 'calc w=1/[\s^2^(Fo^2^)+(0.0744P)^2^+0.0785P] where P=(Fo^2^+2Fc^2^)/3'
_refine_ls_weighting_scheme calc
_refine_ls_wR_factor_gt 0.1061
_refine_ls_wR_factor_ref 0.1393
_reflns_number_gt 2510
_reflns_number_total 2591
_reflns_threshold_expression >2\s(I)
_cod_data_source_file ja6b11835_si_004.cif
_cod_data_source_block 4c
_cod_original_cell_volume 1316.8(15)
_cod_original_sg_symbol_H-M P212121
_cod_database_code 4125707

loop_
_symmetry_equiv_pos_as_xyz
'x, y, z'
'-x+1/2, -y, z+1/2'
'-x, y+1/2, -z+1/2'
'x+1/2, -y+1/2, -z'

loop_
_atom_site_label
_atom_site_type_symbol
_atom_site_fract_x
_atom_site_fract_y
_atom_site_fract_z
_atom_site_U_iso_or_equiv
_atom_site_adp_type
_atom_site_occupancy
_atom_site_symmetry_multiplicity
_atom_site_calc_flag
_atom_site_refinement_flags
C002 C 0.1533(14) -0.1443(4) 0.13520(18) 0.0294(10) Uani 1 1 d .
H002 H 0.1742 -0.2143 0.1225 0.035 Uiso 1 1 calc R
C004 C 0.0616(12) 0.0604(4) 0.17297(16) 0.0216(9) Uani 1 1 d .
H004 H 0.0260 0.1305 0.1849 0.026 Uiso 1 1 calc R
C005 C 0.6485(13) 0.4963(4) 0.11279(17) 0.0259(10) Uani 1 1 d .
H005 H 0.7644 0.5452 0.1337 0.031 Uiso 1 1 calc R
C007 C -0.0389(12) -0.0261(4) 0.20188(16) 0.0223(9) Uani 1 1 d .
C008 C 0.3474(12) 0.1384(4) 0.09778(16) 0.0234(9) Uani 1 1 d .
C009 C 0.5507(13) 0.3965(4) 0.12931(16) 0.0257(10) Uani 1 1 d .
H009 H 0.6006 0.3757 0.1621 0.031 Uiso 1 1 calc R
C010 C 0.2150(12) 0.0454(3) 0.12639(15) 0.0223(9) Uani 1 1 d .
C011 C -0.2052(15) -0.0054(4) 0.25180(15) 0.0284(10) Uani 1 1 d .
H01A H -0.0282 -0.0113 0.2776 0.043 Uiso 1 1 calc R
H01B H -0.3895 -0.0576 0.2577 0.043 Uiso 1 1 calc R
H01C H -0.3050 0.0662 0.2523 0.043 Uiso 1 1 calc R
C013 C 0.3810(12) 0.3275(4) 0.09812(16) 0.0226(9) Uani 1 1 d .
C015 C 0.3034(12) 0.3540(4) 0.04995(15) 0.0246(9) Uani 1 1 d .
H015 H 0.1852 0.3057 0.0290 0.029 Uiso 1 1 calc R
C016 C 0.0177(13) -0.1265(4) 0.18156(17) 0.0249(10) Uani 1 1 d .
C017 C 0.4029(12) 0.4525(4) 0.03352(16) 0.0244(10) Uani 1 1 d .
H017 H 0.3558 0.4729 0.0006 0.029 Uiso 1 1 calc R
C018 C 0.2591(14) -0.0560(4) 0.10759(16) 0.0255(10) Uani 1 1 d .
H018 H 0.3607 -0.0656 0.0761 0.031 Uiso 1 1 calc R
C020 C 0.5708(12) 0.5217(4) 0.06470(17) 0.0231(9) Uani 1 1 d .
N1 N -0.0667(13) -0.2208(3) 0.21074(16) 0.0329(10) Uani 1 1 d .
O1 O 0.2640(9) 0.2312(2) 0.11928(11) 0.0269(7) Uani 1 1 d .
O2 O 0.5197(11) 0.1304(3) 0.06058(13) 0.0357(9) Uani 1 1 d .
O3 O -0.2269(13) -0.2934(3) 0.19120(16) 0.0451(11) Uani 1 1 d .
O4 O 0.0318(16) -0.2223(3) 0.25354(15) 0.0549(13) Uani 1 1 d .
Br1 Br 0.70737(13) 0.65815(4) 0.040085(18) 0.03033(19) Uani 1 1 d .

loop_
_atom_site_aniso_label
_atom_site_aniso_U_11
_atom_site_aniso_U_22
_atom_site_aniso_U_33
_atom_site_aniso_U_23
_atom_site_aniso_U_13
_atom_site_aniso_U_12
C002 0.040(3) 0.022(2) 0.026(2) -0.001(2) -0.003(2) -0.001(2)
C004 0.029(2) 0.018(2) 0.018(2) -0.0038(17) 0.0039(17) -0.0015(19)
C005 0.030(2) 0.025(2) 0.023(2) -0.0045(19) -0.0016(18) -0.001(2)
C007 0.027(2) 0.022(2) 0.0180(19) 0.0017(19) -0.0007(18) -0.003(2)
C008 0.030(2) 0.022(2) 0.0191(19) 0.0007(17) 0.0013(17) 0.0005(19)
C009 0.038(3) 0.024(2) 0.0152(19) 0.0003(18) 0.0010(19) 0.003(2)
C010 0.028(2) 0.020(2) 0.0188(19) 0.0006(16) 0.0004(19) 0.0015(18)
C011 0.043(3) 0.025(2) 0.0168(19) 0.0033(17) 0.006(2) -0.002(2)
C013 0.029(2) 0.017(2) 0.022(2) 0.0016(17) 0.0061(16) -0.0007(19)
C015 0.030(2) 0.022(2) 0.021(2) -0.0002(17) -0.0017(17) -0.002(2)
C016 0.030(2) 0.020(2) 0.024(2) 0.0064(19) -0.0035(18) -0.0004(19)
C017 0.029(2) 0.024(2) 0.020(2) 0.0026(18) -0.0028(18) 0.0009(18)
C018 0.034(3) 0.024(2) 0.0185(19) -0.0049(17) 0.004(2) 0.000(2)
C020 0.025(2) 0.015(2) 0.029(2) 0.0017(19) -0.0020(18) -0.0009(19)
N1 0.050(3) 0.015(2) 0.034(2) 0.0024(18) 0.001(2) -0.003(2)
O1 0.0415(19) 0.0176(15) 0.0215(14) 0.0010(12) 0.0090(15) -0.0024(15)
O2 0.057(2) 0.0253(19) 0.0253(17) 0.0032(15) 0.0208(17) 0.0067(17)
O3 0.061(3) 0.0219(19) 0.052(2) 0.0039(17) 0.000(2) -0.013(2)
O4 0.104(4) 0.035(2) 0.0257(19) 0.0142(18) -0.010(2) -0.008(3)
Br1 0.0310(3) 0.0212(3) 0.0388(3) 0.00659(19) -0.00135(19) -0.00399(18)

loop_
_atom_type_symbol
_atom_type_description
_atom_type_scat_dispersion_real
_atom_type_scat_dispersion_imag
_atom_type_scat_source
C C 0.0033 0.0016 'International Tables Vol C Tables 4.2.6.8 and 6.1.1.4'
H H 0.0000 0.0000 'International Tables Vol C Tables 4.2.6.8 and 6.1.1.4'
N N 0.0061 0.0033 'International Tables Vol C Tables 4.2.6.8 and 6.1.1.4'
O O 0.0106 0.0060 'International Tables Vol C Tables 4.2.6.8 and 6.1.1.4'
Cl Cl 0.1484 0.1585 'International Tables Vol C Tables 4.2.6.8 and 6.1.1.4'
Br Br -0.2901 2.4595 'International Tables Vol C Tables 4.2.6.8 and 6.1.1.4'

loop_
_geom_angle_atom_site_label_1
_geom_angle_atom_site_label_2
_geom_angle_atom_site_label_3
_geom_angle
C016 C002 C018 117.9(5)
C016 C002 H002 121.0
C018 C002 H002 121.0
C007 C004 C010 121.1(4)
C007 C004 H004 119.5
C010 C004 H004 119.5
C020 C005 C009 117.3(4)
C020 C005 H005 121.4
C009 C005 H005 121.4
C016 C007 C004 116.1(4)
C016 C007 C011 125.0(4)
C004 C007 C011 118.9(4)
O2 C008 O1 124.3(4)
O2 C008 C010 123.7(4)
O1 C008 C010 111.9(4)
C013 C009 C005 120.0(4)
C013 C009 H009 120.0
C005 C009 H009 120.0
C018 C010 C004 120.4(4)
C018 C010 C008 119.2(4)
C004 C010 C008 120.3(4)
C007 C011 H01A 109.5
C007 C011 H01B 109.5
H01A C011 H01B 109.5
C007 C011 H01C 109.5
H01A C011 H01C 109.5
H01B C011 H01C 109.5
C009 C013 C015 122.1(4)
C009 C013 O1 116.1(4)
C015 C013 O1 121.6(4)
C017 C015 C013 117.8(4)
C017 C015 H015 121.1
C013 C015 H015 121.1
C002 C016 C007 124.5(5)
C002 C016 N1 116.5(4)
C007 C016 N1 119.0(4)
C015 C017 C020 120.1(4)
C015 C017 H017 119.9
C020 C017 H017 119.9
C010 C018 C002 119.9(4)
C010 C018 H018 120.1
C002 C018 H018 120.1
C017 C020 C005 122.6(4)
C017 C020 Br1 118.7(4)
C005 C020 Br1 118.6(4)
O3 N1 O4 123.8(5)
O3 N1 C016 118.8(4)
O4 N1 C016 117.4(4)
C008 O1 C013 119.4(3)

loop_
_geom_bond_atom_site_label_1
_geom_bond_atom_site_label_2
_geom_bond_distance
C002 C016 1.383(7)
C002 C018 1.403(7)
C002 H002 0.9500
C004 C007 1.398(7)
C004 C010 1.410(6)
C004 H004 0.9500
C005 C020 1.379(7)
C005 C009 1.387(7)
C005 H005 0.9500
C007 C016 1.397(7)
C007 C011 1.523(6)
C008 O2 1.213(6)
C008 O1 1.346(6)
C008 C010 1.495(6)
C009 C013 1.379(7)
C009 H009 0.9500
C010 C018 1.386(6)
C011 H01A 0.9800
C011 H01B 0.9800
C011 H01C 0.9800
C013 C015 1.385(6)
C013 O1 1.416(5)
C015 C017 1.373(7)
C015 H015 0.9500
C016 N1 1.465(6)
C017 C020 1.377(7)
C017 H017 0.9500
C018 H018 0.9500
C020 Br1 1.918(5)
N1 O3 1.224(6)
N1 O4 1.224(6)

loop_
_geom_torsion_atom_site_label_1
_geom_torsion_atom_site_label_2
_geom_torsion_atom_site_label_3
_geom_torsion_atom_site_label_4
_geom_torsion
C010 C004 C007 C016 -0.8(7)
C010 C004 C007 C011 -179.7(4)
C020 C005 C009 C013 -0.4(7)
C007 C004 C010 C018 2.1(7)
C007 C004 C010 C008 -175.0(4)
O2 C008 C010 C018 -6.6(7)
O1 C008 C010 C018 175.8(4)
O2 C008 C010 C004 170.5(5)
O1 C008 C010 C004 -7.1(6)
C005 C009 C013 C015 0.2(7)
C005 C009 C013 O1 -174.6(4)
C009 C013 C015 C017 0.3(7)
O1 C013 C015 C017 174.9(4)
C018 C002 C016 C007 3.6(8)
C018 C002 C016 N1 -175.8(5)
C004 C007 C016 C002 -2.1(7)
C011 C007 C016 C002 176.7(5)
C004 C007 C016 N1 177.2(4)
C011 C007 C016 N1 -4.0(7)
C013 C015 C017 C020 -0.7(7)
C004 C010 C018 C002 -0.5(7)
C008 C010 C018 C002 176.5(5)
C016 C002 C018 C010 -2.2(8)
C015 C017 C020 C005 0.5(7)
C015 C017 C020 Br1 179.7(4)
C009 C005 C020 C017 0.1(7)
C009 C005 C020 Br1 -179.1(3)
C002 C016 N1 O3 -46.2(7)
C007 C016 N1 O3 134.4(5)
C002 C016 N1 O4 133.1(6)
C007 C016 N1 O4 -46.3(8)
O2 C008 O1 C013 -0.1(7)
C010 C008 O1 C013 177.5(4)
C009 C013 O1 C008 -128.4(5)
C015 C013 O1 C008 56.7(6)
